data_4510362
loop_
_publ_author_name
'Chesman, Anthony S. R.'
'Hodgson, Jennifer L.'
'Izgorodina, Ekaterina I.'
'Urbatsch, Aron'
'Turner, David R.'
'Deacon, Glen B.'
'Batten, Stuart R.'

_publ_section_title
;
 Anion--Anion Interactions in the Crystal Packing of Functionalized
 Methanide Anions: An Experimental and Computational Study
;
_journal_issue 4
_journal_name_full 'Crystal Growth &amp; Design'
_journal_page_first 1922
_journal_paper_doi 10.1021/cg500051m
_journal_volume 14
_journal_year 2014
_chemical_formula_moiety 'C3 N3 O2, C4 H12 N'
_chemical_formula_sum 'C7 H12 N4 O2'
_chemical_formula_weight 184.21
_chemical_name_common (Me4N)(dcnom)
_chemical_name_systematic
;
 Tetramethylammonium dicyanonitromethanide
;
_space_group_IT_number 14
_symmetry_cell_setting monoclinic
_symmetry_space_group_name_Hall '-P 2ybc'
_symmetry_space_group_name_H-M 'P 1 21/c 1'
_atom_sites_solution_hydrogens geom
_atom_sites_solution_primary direct
_atom_sites_solution_secondary difmap
_audit_creation_method SHELXL-97
_cell_angle_alpha 90.00
_cell_angle_beta 109.555(5)
_cell_angle_gamma 90.00
_cell_formula_units_Z 8
_cell_length_a 11.5852(12)
_cell_length_b 15.6154(19)
_cell_length_c 11.3954(11)
_cell_measurement_reflns_used 15447
_cell_measurement_temperature 173(1)
_cell_measurement_theta_max 27.50
_cell_measurement_theta_min 3.63
_cell_volume 1942.6(4)
_computing_cell_refinement 'Bruker SMART (Bruker)'
_computing_data_collection 'Bruker SMART (Bruker)'
_computing_data_reduction 'Bruker SAINT (Bruker)'
_computing_molecular_graphics 'X-Seed (Barbour, 1999)'
_computing_publication_material 'CIFTAB (Sheldrick, 1997)'
_computing_structure_refinement 'SHELXL-97 (Sheldrick, 1997)'
_computing_structure_solution 'SHELXS-97 (Sheldrick, 1990)'
_diffrn_ambient_temperature 173(1)
_diffrn_measured_fraction_theta_full 0.997
_diffrn_measured_fraction_theta_max 0.997
_diffrn_measurement_device_type 'Bruker X8 Apex II CCD'
_diffrn_measurement_method 'phi and omega scans'
_diffrn_radiation_monochromator graphite
_diffrn_radiation_source 'fine-focus sealed tube'
_diffrn_radiation_type MoK\a
_diffrn_radiation_wavelength 0.71073
_diffrn_reflns_av_R_equivalents 0.0318
_diffrn_reflns_av_sigmaI/netI 0.0331
_diffrn_reflns_limit_h_max 14
_diffrn_reflns_limit_h_min -15
_diffrn_reflns_limit_k_max 19
_diffrn_reflns_limit_k_min -20
_diffrn_reflns_limit_l_max 12
_diffrn_reflns_limit_l_min -14
_diffrn_reflns_number 15447
_diffrn_reflns_theta_full 27.50
_diffrn_reflns_theta_max 27.50
_diffrn_reflns_theta_min 3.63
_exptl_absorpt_coefficient_mu 0.095
_exptl_absorpt_correction_T_max 0.9905
_exptl_absorpt_correction_T_min 0.9812
_exptl_absorpt_correction_type multi-scan
_exptl_absorpt_process_details SADABS
_exptl_crystal_colour colourless
_exptl_crystal_density_diffrn 1.260
_exptl_crystal_density_method 'not measured'
_exptl_crystal_description block
_exptl_crystal_F_000 784
_exptl_crystal_size_max 0.20
_exptl_crystal_size_mid 0.20
_exptl_crystal_size_min 0.10
_refine_diff_density_max 0.205
_refine_diff_density_min -0.307
_refine_diff_density_rms 0.051
_refine_ls_extinction_coef none
_refine_ls_extinction_method SHELXL
_refine_ls_goodness_of_fit_ref 1.046
_refine_ls_hydrogen_treatment constr
_refine_ls_matrix_type full
_refine_ls_number_parameters 243
_refine_ls_number_reflns 4453
_refine_ls_number_restraints 0
_refine_ls_restrained_S_all 1.046
_refine_ls_R_factor_all 0.0660
_refine_ls_R_factor_gt 0.0463
_refine_ls_shift/su_max 0.001
_refine_ls_shift/su_mean 0.000
_refine_ls_structure_factor_coef Fsqd
_refine_ls_weighting_details 'calc w=1/[\s^2^(Fo^2^)+(0.2000P)^2^+0.0000P] where P=(Fo^2^+2Fc^2^)/3'
_refine_ls_weighting_scheme calc
_refine_ls_wR_factor_gt 0.1161
_refine_ls_wR_factor_ref 0.1273
_reflns_number_gt 3251
_reflns_number_total 4453
_reflns_threshold_expression >2sigma(I)
_cod_data_source_file 2-(Me4N)(dcnom).CIF
_cod_data_source_block (Me4N)(dcnom).CIF
_cod_depositor_comments
;
The following automatic conversions were performed:

'_exptl_absorpt_correction_type' value 'Multi-scan' changed to
'multi-scan' according to
/usr/data/users/saulius/automatic-downloads/current/ACS/lib/dictionaries/cif_core.dic
dictionary named 'cif_core.dic' version 2.4.2 from 2011-04-26.

Automatic conversion script
Id: cif_fix_values 2281 2013-09-26 08:29:07Z andrius 
;
_cod_original_sg_symbol_H-M P21/c
_cod_database_code 4510362

loop_
_symmetry_equiv_pos_as_xyz
'x, y, z'
'-x, y+1/2, -z+1/2'
'-x, -y, -z'
'x, -y-1/2, z-1/2'

loop_
_atom_site_label
_atom_site_type_symbol
_atom_site_fract_x
_atom_site_fract_y
_atom_site_fract_z
_atom_site_U_iso_or_equiv
_atom_site_adp_type
_atom_site_occupancy
_atom_site_symmetry_multiplicity
_atom_site_calc_flag
_atom_site_refinement_flags
N7 N 0.10602(10) 0.18383(7) 0.62407(10) 0.0312(3) Uani 1 1 d .
N8 N 0.38881(10) 0.83996(7) 0.84633(10) 0.0303(3) Uani 1 1 d .
N4 N 0.29916(10) 0.54398(8) 0.96771(10) 0.0375(3) Uani 1 1 d .
N1 N 0.12905(10) 0.60848(8) 0.59807(11) 0.0358(3) Uani 1 1 d .
N6 N 0.33245(13) 0.34125(9) 0.86679(13) 0.0472(3) Uani 1 1 d .
N2 N 0.27833(12) 0.43334(9) 0.53707(13) 0.0479(3) Uani 1 1 d .
N3 N 0.00090(14) 0.45343(10) 0.72816(13) 0.0526(4) Uani 1 1 d .
N5 N 0.48161(14) 0.58683(10) 0.79021(13) 0.0535(4) Uani 1 1 d .
C4 C 0.35584(12) 0.50231(9) 0.89581(12) 0.0313(3) Uani 1 1 d .
C3 C 0.06060(13) 0.48482(9) 0.67790(13) 0.0355(3) Uani 1 1 d .
C1 C 0.13486(11) 0.52210(9) 0.61618(12) 0.0308(3) Uani 1 1 d .
C5 C 0.42459(13) 0.55011(10) 0.83818(13) 0.0368(3) Uani 1 1 d .
C6 C 0.34186(12) 0.41358(10) 0.88141(12) 0.0334(3) Uani 1 1 d .
C2 C 0.21415(12) 0.47414(10) 0.57219(12) 0.0347(3) Uani 1 1 d .
O2 O 0.05665(10) 0.65128(7) 0.63439(11) 0.0510(3) Uani 1 1 d .
O1 O 0.19534(10) 0.64269(7) 0.54500(10) 0.0495(3) Uani 1 1 d .
O4 O 0.23882(10) 0.50192(7) 1.01999(10) 0.0470(3) Uani 1 1 d .
O3 O 0.31018(12) 0.62299(8) 0.97972(11) 0.0579(3) Uani 1 1 d .
C11 C 0.46848(15) 0.81141(12) 0.77607(15) 0.0493(4) Uani 1 1 d .
H11A H 0.4304 0.8264 0.6880 0.074 Uiso 1 1 calc R
H11B H 0.4795 0.7492 0.7842 0.074 Uiso 1 1 calc R
H11C H 0.5484 0.8397 0.8095 0.074 Uiso 1 1 calc R
C14 C 0.44679(14) 0.81744(12) 0.98009(14) 0.0482(4) Uani 1 1 d .
H14A H 0.5260 0.8466 1.0137 0.072 Uiso 1 1 calc R
H14B H 0.4592 0.7554 0.9883 0.072 Uiso 1 1 calc R
H14C H 0.3933 0.8356 1.0264 0.072 Uiso 1 1 calc R
C12 C 0.26764(14) 0.79704(15) 0.79507(17) 0.0609(5) Uani 1 1 d .
H12A H 0.2125 0.8191 0.8371 0.091 Uiso 1 1 calc R
H12B H 0.2779 0.7351 0.8088 0.091 Uiso 1 1 calc R
H12C H 0.2326 0.8086 0.7056 0.091 Uiso 1 1 calc R
C13 C 0.3732(2) 0.93297(11) 0.83372(17) 0.0596(5) Uani 1 1 d .
H13A H 0.4536 0.9608 0.8639 0.089 Uiso 1 1 calc R
H13B H 0.3233 0.9527 0.8829 0.089 Uiso 1 1 calc R
H13C H 0.3322 0.9476 0.7459 0.089 Uiso 1 1 calc R
C9 C 0.04452(17) 0.25151(13) 0.67204(16) 0.0599(5) Uani 1 1 d .
H9A H -0.0062 0.2865 0.6025 0.090 Uiso 1 1 calc R
H9B H 0.1063 0.2878 0.7308 0.090 Uiso 1 1 calc R
H9C H -0.0073 0.2251 0.7146 0.090 Uiso 1 1 calc R
C7 C 0.0145(2) 0.12913(14) 0.5358(2) 0.0877(8) Uani 1 1 d .
H7A H 0.0561 0.0848 0.5040 0.132 Uiso 1 1 calc R
H7B H -0.0367 0.1640 0.4663 0.132 Uiso 1 1 calc R
H7C H -0.0370 0.1021 0.5781 0.132 Uiso 1 1 calc R
C10 C 0.18481(16) 0.13240(11) 0.73032(16) 0.0513(4) Uani 1 1 d .
H10A H 0.1337 0.1041 0.7721 0.077 Uiso 1 1 calc R
H10B H 0.2439 0.1701 0.7895 0.077 Uiso 1 1 calc R
H10C H 0.2288 0.0890 0.6996 0.077 Uiso 1 1 calc R
C8 C 0.18362(17) 0.22510(14) 0.56156(18) 0.0647(5) Uani 1 1 d .
H8A H 0.2250 0.1811 0.5288 0.097 Uiso 1 1 calc R
H8B H 0.2449 0.2611 0.6213 0.097 Uiso 1 1 calc R
H8C H 0.1327 0.2606 0.4928 0.097 Uiso 1 1 calc R

loop_
_atom_site_aniso_label
_atom_site_aniso_U_11
_atom_site_aniso_U_22
_atom_site_aniso_U_33
_atom_site_aniso_U_23
_atom_site_aniso_U_13
_atom_site_aniso_U_12
N7 0.0312(6) 0.0277(6) 0.0354(6) 0.0024(5) 0.0120(5) 0.0016(4)
N8 0.0286(5) 0.0328(6) 0.0307(6) 0.0028(5) 0.0115(5) -0.0001(4)
N4 0.0376(6) 0.0395(7) 0.0319(6) -0.0039(5) 0.0068(5) 0.0013(5)
N1 0.0316(6) 0.0358(7) 0.0367(6) 0.0022(5) 0.0070(5) 0.0028(5)
N6 0.0559(8) 0.0398(8) 0.0541(8) -0.0040(6) 0.0294(7) -0.0035(6)
N2 0.0479(8) 0.0494(9) 0.0501(8) 0.0022(6) 0.0212(7) 0.0114(6)
N3 0.0586(8) 0.0508(9) 0.0570(9) 0.0077(7) 0.0307(7) 0.0029(7)
N5 0.0622(9) 0.0493(9) 0.0541(8) 0.0047(7) 0.0263(7) -0.0085(7)
C4 0.0298(6) 0.0348(8) 0.0268(6) -0.0002(5) 0.0062(5) -0.0007(5)
C3 0.0366(7) 0.0354(8) 0.0327(7) 0.0017(6) 0.0092(6) 0.0052(6)
C1 0.0292(6) 0.0332(7) 0.0275(6) 0.0016(5) 0.0061(5) 0.0031(5)
C5 0.0390(7) 0.0359(8) 0.0320(7) 0.0000(6) 0.0074(6) -0.0011(6)
C6 0.0311(7) 0.0404(9) 0.0305(7) -0.0005(6) 0.0127(6) -0.0010(6)
C2 0.0328(7) 0.0382(8) 0.0301(7) 0.0030(6) 0.0066(6) 0.0032(6)
O2 0.0528(7) 0.0387(7) 0.0670(7) -0.0008(5) 0.0271(6) 0.0130(5)
O1 0.0460(6) 0.0441(7) 0.0613(7) 0.0124(5) 0.0218(6) -0.0022(5)
O4 0.0466(6) 0.0561(7) 0.0453(6) -0.0014(5) 0.0248(5) 0.0001(5)
O3 0.0772(8) 0.0375(7) 0.0628(8) -0.0123(6) 0.0285(7) -0.0002(6)
C11 0.0478(9) 0.0548(11) 0.0517(10) -0.0097(8) 0.0251(8) 0.0051(8)
C14 0.0400(8) 0.0670(12) 0.0333(8) 0.0151(8) 0.0068(7) -0.0032(8)
C12 0.0332(8) 0.0889(15) 0.0537(10) 0.0002(10) 0.0054(8) -0.0167(9)
C13 0.0887(14) 0.0369(10) 0.0560(10) 0.0061(8) 0.0279(10) 0.0178(9)
C9 0.0687(11) 0.0661(12) 0.0532(10) 0.0122(9) 0.0312(9) 0.0360(10)
C7 0.0668(12) 0.0578(13) 0.0985(17) -0.0120(12) -0.0255(12) -0.0130(10)
C10 0.0526(9) 0.0446(10) 0.0508(10) 0.0153(8) 0.0097(8) 0.0144(8)
C8 0.0647(11) 0.0754(14) 0.0702(12) 0.0202(10) 0.0444(10) 0.0056(10)

loop_
_atom_type_symbol
_atom_type_description
_atom_type_scat_dispersion_real
_atom_type_scat_dispersion_imag
_atom_type_scat_source
C C 0.0033 0.0016 'International Tables Vol C Tables 4.2.6.8 and 6.1.1.4'
H H 0.0000 0.0000 'International Tables Vol C Tables 4.2.6.8 and 6.1.1.4'
N N 0.0061 0.0033 'International Tables Vol C Tables 4.2.6.8 and 6.1.1.4'
O O 0.0106 0.0060 'International Tables Vol C Tables 4.2.6.8 and 6.1.1.4'

loop_
_geom_angle_atom_site_label_1
_geom_angle_atom_site_label_2
_geom_angle_atom_site_label_3
_geom_angle
C7 N7 C8 109.99(16)
C7 N7 C9 110.06(15)
C8 N7 C9 108.33(14)
C7 N7 C10 110.50(14)
C8 N7 C10 108.89(13)
C9 N7 C10 109.04(12)
C13 N8 C11 108.97(13)
C13 N8 C12 109.80(14)
C11 N8 C12 109.25(13)
C13 N8 C14 109.49(13)
C11 N8 C14 109.51(12)
C12 N8 C14 109.82(12)
O3 N4 O4 121.58(12)
O3 N4 C4 118.93(13)
O4 N4 C4 119.49(13)
O2 N1 O1 121.60(13)
O2 N1 C1 119.01(12)
O1 N1 C1 119.39(12)
N4 C4 C6 118.67(12)
N4 C4 C5 119.11(13)
C6 C4 C5 122.22(13)
N3 C3 C1 179.08(16)
N1 C1 C2 118.67(12)
N1 C1 C3 118.55(12)
C2 C1 C3 122.78(13)
N5 C5 C4 178.02(17)
N6 C6 C4 177.69(15)
N2 C2 C1 178.58(16)

loop_
_geom_bond_atom_site_label_1
_geom_bond_atom_site_label_2
_geom_bond_distance
N7 C7 1.467(2)
N7 C8 1.470(2)
N7 C9 1.4778(19)
N7 C10 1.4848(18)
N8 C13 1.465(2)
N8 C11 1.4787(18)
N8 C12 1.4873(19)
N8 C14 1.4875(18)
N4 O3 1.2433(17)
N4 O4 1.2464(16)
N4 C4 1.3733(18)
N1 O2 1.2465(15)
N1 O1 1.2458(15)
N1 C1 1.3628(19)
N6 C6 1.1415(19)
N2 C2 1.1481(18)
N3 C3 1.1453(19)
N5 C5 1.1426(19)
C4 C6 1.398(2)
C4 C5 1.405(2)
C3 C1 1.407(2)
C1 C2 1.4015(19)
